data_4510229
loop_
_publ_author_name
'Durga Prasad, Karothu'
'Venkataramaiah, N.'
'Guru Row, Tayur N.'

_publ_section_title
;
 1,9-Pyrazoloanthrone as a Colorimetric and &#x201C;Turn-On&#x201D;
 Fluorometric Chemosensor: Structural Implications
;
_journal_issue 5
_journal_name_full 'Crystal Growth &amp; Design'
_journal_page_first 2118
_journal_paper_doi 10.1021/cg5002489
_journal_volume 14
_journal_year 2014
_chemical_absolute_configuration unk
_chemical_formula_moiety 'C14 H8 N2 O'
_chemical_formula_sum 'C14 H8 N2 O'
_chemical_formula_weight 220.22
_chemical_name_systematic
;
 ? 
;
_space_group_crystal_system trigonal
_space_group_IT_number 152
_space_group_name_Hall 'P 31 2"'
_space_group_name_H-M_alt 'P 31 2 1'
_symmetry_space_group_name_Hall 'P 31 2"'
_symmetry_space_group_name_H-M 'P 31 2 1'
_atom_sites_solution_hydrogens geom
_atom_sites_solution_primary direct
_atom_sites_solution_secondary difmap
_audit_creation_date 2014-01-28
_audit_creation_method
;
  Olex2 1.2
  (compiled Dec  5 2012 16:20:19, GUI svn.r4385)
;
_cell_angle_alpha 90.00
_cell_angle_beta 90.00
_cell_angle_gamma 120.00
_cell_formula_units_Z 3
_cell_length_a 14.9470(13)
_cell_length_b 14.9470(13)
_cell_length_c 3.8185(3)
_cell_measurement_temperature 120(2)
_cell_volume 738.81(11)
_computing_molecular_graphics
;
O. V. Dolomanov, L. J. Bourhis, R. J. Gildea, J. A. K. Howard and H. Puschmann,
OLEX2: a complete structure solution, refinement and analysis program.
J. Appl. Cryst. (2009). 42, 339-341.
;
_computing_publication_material
;
O. V. Dolomanov, L. J. Bourhis, R. J. Gildea, J. A. K. Howard and H. Puschmann,
OLEX2: a complete structure solution, refinement and analysis program.
J. Appl. Cryst. (2009). 42, 339-341.
;
_computing_structure_refinement
;
XL, G.M. Sheldrick, Acta Cryst.
(2008). A64, 112-122
;
_computing_structure_solution 'SHELXS-97 (Sheldrick, 2008)'
_diffrn_ambient_temperature 120.15
_diffrn_measured_fraction_theta_full 0.998
_diffrn_measured_fraction_theta_max 0.998
_diffrn_radiation_monochromator graphite
_diffrn_radiation_type MoK\a
_diffrn_radiation_wavelength 0.71073
_diffrn_reflns_av_R_equivalents 0.1111
_diffrn_reflns_av_unetI/netI 0.0809
_diffrn_reflns_limit_h_max 19
_diffrn_reflns_limit_h_min -19
_diffrn_reflns_limit_k_max 19
_diffrn_reflns_limit_k_min -19
_diffrn_reflns_limit_l_max 5
_diffrn_reflns_limit_l_min -4
_diffrn_reflns_number 8276
_diffrn_reflns_theta_full 28.00
_diffrn_reflns_theta_max 28.00
_diffrn_reflns_theta_min 2.73
_diffrn_source 'fine-focus sealed tube'
_exptl_absorpt_coefficient_mu 0.097
_exptl_absorpt_correction_T_max 0.9904
_exptl_absorpt_correction_T_min 0.9624
_exptl_absorpt_correction_type multi-scan
_exptl_absorpt_process_details SCALE3ABS
_exptl_crystal_colour yellow
_exptl_crystal_colour_primary yellow
_exptl_crystal_density_diffrn 1.485
_exptl_crystal_density_method 'not measured'
_exptl_crystal_description needle
_exptl_crystal_F_000 342
_exptl_crystal_size_max 0.4
_exptl_crystal_size_mid 0.1
_exptl_crystal_size_min 0.1
_refine_diff_density_max 0.307
_refine_diff_density_min -0.244
_refine_diff_density_rms 0.062
_refine_ls_abs_structure_details 'Flack H D (1983), Acta Cryst. A39, 876-881'
_refine_ls_abs_structure_Flack 0(8)
_refine_ls_extinction_coef 0.037(9)
_refine_ls_extinction_expression Fc^*^=kFc[1+0.001xFc^2^\l^3^/sin(2\q)]^-1/4^
_refine_ls_extinction_method SHELXL
_refine_ls_goodness_of_fit_ref 1.071
_refine_ls_hydrogen_treatment mixed
_refine_ls_matrix_type full
_refine_ls_number_parameters 103
_refine_ls_number_reflns 1187
_refine_ls_number_restraints 0
_refine_ls_restrained_S_all 1.071
_refine_ls_R_factor_all 0.1385
_refine_ls_R_factor_gt 0.0967
_refine_ls_shift/su_max 0.000
_refine_ls_shift/su_mean 0.000
_refine_ls_structure_factor_coef Fsqd
_refine_ls_weighting_details 'calc w=1/[\s^2^(Fo^2^)+(0.0507P)^2^+1.1449P] where P=(Fo^2^+2Fc^2^)/3'
_refine_ls_weighting_scheme calc
_refine_ls_wR_factor_gt 0.1960
_refine_ls_wR_factor_ref 0.2182
_reflns_number_gt 775
_reflns_number_total 1187
_reflns_threshold_expression >2sigma(I)
_cod_data_source_file cg5002489_si_002.cif
_cod_data_source_block new
_cod_depositor_comments 'Adding full bibliography for 4510228--4510230.cif.'
_cod_database_code 4510229
_olex2_refinement_description
;
1. Fixed Uiso
 At 1.2 times of:
  H5 of C5, H9 of C9, H6 of C6, H2 of N2, H7 of C7, H10 of C10, H8 of C8, H11
  of C11
2. Shared sites
{C7, C10}
{C8, C11}
3. Uiso/Uaniso restraints and constraints
Uanis(C7) = Uanis(C10)
Uanis(C8) = Uanis(C11)
4. Others
 Fixed Sof: C5(0.5) H5(0.5) C6(0.5) H6(0.5) C7(0.5) H7(0.5) C8(0.5) H8(0.5)
 C9(0.5) H9(0.5) C10(0.5) H10(0.5) C11(0.5) H11(0.5) C12(0.5) N2(0.5) H2(0.5)
5.a Aromatic/amide H refined with riding coordinates:
 C5(H5), C6(H6), C7(H7), C8(H8), C9(H9), C10(H10), C11(H11), N2(H2)
;

loop_
_space_group_symop_id
_space_group_symop_operation_xyz
1 'x, y, z'
2 '-y, x-y, z+1/3'
3 '-x+y, -x, z+2/3'
4 'x-y, -y, -z+2/3'
5 '-x, -x+y, -z+1/3'
6 'y, x, -z'

loop_
_atom_site_label
_atom_site_type_symbol
_atom_site_fract_x
_atom_site_fract_y
_atom_site_fract_z
_atom_site_U_iso_or_equiv
_atom_site_adp_type
_atom_site_occupancy
_atom_site_symmetry_multiplicity
_atom_site_calc_flag
_atom_site_refinement_flags
_atom_site_disorder_group
O1 O 0.5005(4) 0.0000 0.8333 0.074(2) Uani 1 2 d S .
N1 N 0.1373(4) 0.0000 0.8333 0.0537(18) Uani 1 2 d S .
C1 C 0.4183(4) 0.0000 0.8333 0.0353(16) Uani 1 2 d S .
C2 C 0.4092(4) 0.0869(3) 0.9798(12) 0.0356(11) Uani 1 1 d . .
C3 C 0.3154(5) 0.0837(5) 0.9779(13) 0.0531(17) Uani 1 1 d . .
C4 C 0.2259(5) 0.0000 0.8333 0.064(3) Uani 1 2 d S .
C5 C 0.5086(9) 0.1620(8) 1.145(3) 0.034(2) Uani 0.50 1 d P 1
H5 H 0.5645 0.1488 1.1569 0.041 Uiso 0.50 1 calc PR 1
C6 C 0.5176(9) 0.2522(8) 1.283(2) 0.040(2) Uani 0.50 1 d P 1
H6 H 0.5793 0.3039 1.3907 0.048 Uiso 0.50 1 calc PR 1
C7 C 0.4392(4) 0.2600(4) 1.2555(14) 0.0511(14) Uani 0.50 1 d P 1
H7 H 0.4582 0.3293 1.3084 0.061 Uiso 0.50 1 calc PR 1
C8 C 0.3419(4) 0.2108(5) 1.1830(17) 0.069(2) Uani 0.50 1 d P 1
H8 H 0.2935 0.2333 1.2234 0.083 Uiso 0.50 1 calc PR 1
C9 C 0.4757(8) 0.1818(9) 1.110(3) 0.037(3) Uani 0.50 1 d P 2
H9 H 0.5472 0.2035 1.1153 0.044 Uiso 0.50 1 calc PR 2
C10 C 0.4392(4) 0.2600(4) 1.2555(14) 0.0511(14) Uani 0.50 1 d P 2
H10 H 0.4791 0.3252 1.3660 0.061 Uiso 0.50 1 calc PR 2
C11 C 0.3419(4) 0.2108(5) 1.1830(17) 0.069(2) Uani 0.50 1 d P 2
H11 H 0.3166 0.2557 1.2439 0.083 Uiso 0.50 1 calc PR 2
C12 C 0.2688(7) 0.1330(6) 1.072(2) 0.0298(19) Uani 0.50 1 d P 2
N2 N 0.1650(6) 0.0845(7) 1.011(2) 0.043(2) Uani 0.50 1 d P 2
H2 H 0.1233 0.1066 1.0810 0.051 Uiso 0.50 1 calc PR 2

loop_
_atom_site_aniso_label
_atom_site_aniso_U_11
_atom_site_aniso_U_22
_atom_site_aniso_U_33
_atom_site_aniso_U_23
_atom_site_aniso_U_13
_atom_site_aniso_U_12
O1 0.049(2) 0.096(5) 0.092(4) -0.041(4) -0.021(2) 0.048(3)
N1 0.039(2) 0.076(5) 0.058(4) -0.015(4) -0.0074(18) 0.038(3)
C1 0.026(2) 0.037(4) 0.047(4) -0.014(3) -0.0070(14) 0.0183(18)
C2 0.034(2) 0.026(2) 0.039(2) -0.0034(19) 0.002(2) 0.010(2)
C3 0.071(4) 0.082(4) 0.041(3) 0.031(3) 0.023(3) 0.065(4)
C4 0.057(3) 0.127(9) 0.031(4) 0.024(5) 0.012(2) 0.063(5)
C5 0.031(6) 0.027(5) 0.039(6) -0.006(4) -0.016(5) 0.011(4)
C6 0.058(7) 0.039(6) 0.026(5) 0.000(4) 0.001(4) 0.026(5)
C7 0.049(3) 0.039(3) 0.047(3) 0.010(2) -0.005(3) 0.008(3)
C8 0.030(3) 0.088(5) 0.067(4) 0.048(4) 0.009(3) 0.013(3)
C9 0.029(6) 0.035(6) 0.035(6) -0.009(5) -0.009(5) 0.008(5)
C10 0.049(3) 0.039(3) 0.047(3) 0.010(2) -0.005(3) 0.008(3)
C11 0.030(3) 0.088(5) 0.067(4) 0.048(4) 0.009(3) 0.013(3)
C12 0.036(5) 0.020(4) 0.042(5) 0.005(4) 0.000(4) 0.020(4)
N2 0.034(5) 0.049(5) 0.053(5) -0.002(4) -0.002(4) 0.027(4)

loop_
_atom_type_symbol
_atom_type_description
_atom_type_scat_dispersion_real
_atom_type_scat_dispersion_imag
_atom_type_scat_source
C C 0.0033 0.0016 'International Tables Vol C Tables 4.2.6.8 and 6.1.1.4'
H H 0.0000 0.0000 'International Tables Vol C Tables 4.2.6.8 and 6.1.1.4'
N N 0.0061 0.0033 'International Tables Vol C Tables 4.2.6.8 and 6.1.1.4'
O O 0.0106 0.0060 'International Tables Vol C Tables 4.2.6.8 and 6.1.1.4'

loop_
_geom_angle_atom_site_label_1
_geom_angle_atom_site_label_2
_geom_angle_atom_site_label_3
_geom_angle
_geom_angle_site_symmetry_1
_geom_angle_site_symmetry_3
N2 N1 C4 99.6(4) . .
N2 N1 C4 99.6(4) 4_556 .
N2 N1 N2 160.8(9) 4_556 .
O1 C1 C2 122.0(3) . .
O1 C1 C2 122.0(3) . 4_556
C2 C1 C2 115.9(6) 4_556 .
C1 C2 C5 109.1(6) . .
C3 C2 C1 120.4(5) . .
C3 C2 C5 130.2(7) . .
C9 C2 C1 135.6(7) . .
C9 C2 C3 103.8(6) . .
C9 C2 C5 28.2(5) . .
C2 C3 C4 122.0(6) . .
C2 C3 C8 105.2(5) . .
C4 C3 C8 132.7(4) . .
C12 C3 C2 143.8(7) . .
C12 C3 C4 94.1(6) . .
C12 C3 C8 38.7(4) . .
N1 C4 C3 120.4(4) . 4_556
N1 C4 C3 120.4(4) . .
N1 C4 C12 79.7(3) . .
N1 C4 C12 79.7(3) . 4_556
C3 C4 C3 119.3(7) . 4_556
C3 C4 C12 40.6(3) . .
C3 C4 C12 159.9(6) 4_556 .
C3 C4 C12 40.6(3) 4_556 4_556
C3 C4 C12 159.9(6) . 4_556
C12 C4 C12 159.4(7) 4_556 .
C2 C5 H5 121.0 . .
C6 C5 C2 118.0(10) . .
C6 C5 H5 121.0 . .
C5 C6 H6 122.5 . .
C7 C6 C5 114.9(10) . .
C7 C6 H6 122.5 . .
C6 C7 H7 107.7 . .
C6 C7 C8 144.6(8) . .
C8 C7 H7 107.7 . .
C3 C8 H8 127.2 . .
C7 C8 C3 105.6(6) . .
C7 C8 H8 127.2 . .
C2 C9 H9 118.4 . .
C3 C12 C4 45.2(4) . .
C3 C12 N2 116.3(8) . .
N2 C12 C4 71.1(5) . .
N1 N2 C12 109.2(7) . .
N1 N2 H2 125.4 . .
C12 N2 H2 125.4 . .

loop_
_geom_bond_atom_site_label_1
_geom_bond_atom_site_label_2
_geom_bond_distance
_geom_bond_site_symmetry_2
O1 C1 1.228(8) .
N1 C4 1.325(10) .
N1 N2 1.305(9) .
N1 N2 1.305(9) 4_556
C1 C2 1.482(5) .
C1 C2 1.482(5) 4_556
C2 C3 1.378(7) .
C2 C5 1.483(11) .
C2 C9 1.355(12) .
C3 C4 1.409(7) .
C3 C8 1.904(10) .
C3 C12 1.293(9) .
C4 C3 1.409(7) 4_556
C4 C12 1.980(8) .
C4 C12 1.980(8) 4_556
C5 H5 0.9500 .
C5 C6 1.389(15) .
C6 H6 0.9500 .
C6 C7 1.239(11) .
C7 H7 0.9500 .
C7 C8 1.290(7) .
C8 H8 0.9500 .
C9 H9 0.9500 .
C12 N2 1.365(11) .
N2 H2 0.8800 .

loop_
_geom_torsion_atom_site_label_1
_geom_torsion_atom_site_label_2
_geom_torsion_atom_site_label_3
_geom_torsion_atom_site_label_4
_geom_torsion
_geom_torsion_site_symmetry_1
_geom_torsion_site_symmetry_4
O1 C1 C2 C3 -179.4(3) . .
O1 C1 C2 C5 -5.5(6) . .
O1 C1 C2 C9 6.2(10) . .
N1 C4 C12 C3 -178.8(4) . .
N1 C4 C12 N2 4.0(5) . .
C1 C2 C3 C4 -1.2(7) . .
C1 C2 C3 C8 -179.2(3) . .
C1 C2 C3 C12 177.6(8) . .
C1 C2 C5 C6 176.8(8) . .
C2 C1 C2 C3 0.6(3) 4_556 .
C2 C1 C2 C5 174.5(6) 4_556 .
C2 C1 C2 C9 -173.8(10) 4_556 .
C2 C3 C4 N1 -179.4(4) . .
C2 C3 C4 C3 0.6(4) . 4_556
C2 C3 C4 C12 -1.9(12) . 4_556
C2 C3 C4 C12 179.3(8) . .
C2 C3 C8 C7 0.6(6) . .
C2 C3 C12 C4 -178.9(11) . .
C2 C3 C12 N2 -176.0(8) . .
C2 C5 C6 C7 0.7(13) . .
C3 C2 C5 C6 -10.1(14) . .
C3 C4 C12 C3 3.4(13) 4_556 .
C3 C4 C12 N2 -173.8(8) 4_556 .
C3 C4 C12 N2 -177.2(7) . .
C3 C12 N2 N1 -6.4(10) . .
C4 N1 N2 C12 6.0(7) . .
C4 C3 C8 C7 -177.1(4) . .
C4 C3 C12 N2 2.9(8) . .
C4 C12 N2 N1 -4.2(5) . .
C5 C2 C3 C4 -173.7(7) . .
C5 C2 C3 C8 8.3(9) . .
C5 C2 C3 C12 5.1(14) . .
C5 C6 C7 C8 12.8(17) . .
C6 C7 C8 C3 -13.0(13) . .
C8 C3 C4 N1 -2.0(5) . .
C8 C3 C4 C3 178.0(5) . 4_556
C8 C3 C4 C12 175.4(8) . 4_556
C8 C3 C4 C12 -3.4(5) . .
C8 C3 C12 C4 176.1(6) . .
C8 C3 C12 N2 179.0(12) . .
C9 C2 C3 C4 174.8(6) . .
C9 C2 C3 C8 -3.2(8) . .
C9 C2 C3 C12 -6.5(13) . .
C9 C2 C5 C6 14.2(13) . .
C12 C3 C4 N1 1.3(5) . .
C12 C3 C4 C3 -178.7(5) . 4_556
C12 C3 C4 C12 178.8(5) . 4_556
C12 C3 C8 C7 177.5(9) . .
C12 C4 C12 C3 -178.8(4) 4_556 .
C12 C4 C12 N2 4.0(5) 4_556 .
N2 N1 C4 C3 175.1(5) . 4_556
N2 N1 C4 C3 -4.9(5) 4_556 4_556
N2 N1 C4 C3 -4.9(5) . .
N2 N1 C4 C3 175.1(5) 4_556 .
N2 N1 C4 C12 -4.0(5) . .
N2 N1 C4 C12 176.0(5) 4_556 .
N2 N1 C4 C12 176.0(5) . 4_556
N2 N1 C4 C12 -4.0(5) 4_556 4_556
N2 N1 N2 C12 -174.0(7) 4_556 .
